data_4508799
loop_
_publ_author_name
'Meng, Wen-Li'
'Liu, Guang-Xiang'
'Okamura, Taka-aki'
'Kawaguchi, Hiroyuki'
'Zhang, Zheng-Hua'
'Sun, Wei-Yin'
'Ueyama, Norikazu'

_publ_section_title
;
 Syntheses, Crystal Structures, and Magnetic Properties of Novel
 Copper(II) Complexes with the Flexible Bidentate Ligand
 1-Bromo-3,5-bis(imidazol-1-ylmethyl)benzene
;
_journal_issue 9
_journal_name_full 'Crystal Growth &amp; Design'
_journal_page_first 2092
_journal_paper_doi 10.1021/cg060304i
_journal_volume 6
_journal_year 2006
_chemical_formula_moiety 'C28 H28 Br2 Cl2 Cu N8 O '
_chemical_formula_sum 'C28 H28 Br2 Cl2 Cu N8 O'
_chemical_formula_weight 786.84
_chemical_name_systematic
; 
[Cu(bib)2]Cl2-H2O 
;
_space_group_IT_number 2
_symmetry_cell_setting triclinic
_symmetry_Int_Tables_number 2
_symmetry_space_group_name_Hall '-P 1'
_symmetry_space_group_name_H-M 'P -1'
_atom_sites_solution_hydrogens geom
_atom_sites_solution_primary direct
_atom_sites_solution_secondary difmap
_audit_creation_date 'Wed May  4 13:45:51 2005'
_audit_creation_method SHELXL-97
_cell_angle_alpha 81.39(3)
_cell_angle_beta 86.47(4)
_cell_angle_gamma 88.22(4)
_cell_formula_units_Z 1
_cell_length_a 8.952(13)
_cell_length_b 9.096(10)
_cell_length_c 10.114(12)
_cell_measurement_reflns_used 1908
_cell_measurement_temperature 200
_cell_measurement_theta_max 27.3
_cell_measurement_theta_min 3.1
_cell_volume 812.5(18)
_computing_structure_refinement 'SHELXL-97 (Sheldrick, 1997)'
_computing_structure_solution 'SIR 92 (Altomare et al., 1994)'
_diffrn_ambient_temperature 200
_diffrn_detector_area_resol_mean 10.00
_diffrn_measured_fraction_theta_full 0.991
_diffrn_measured_fraction_theta_max 0.991
_diffrn_measurement_device_type 'Rigaku RAXIS-RAPID Imaging Plate'
_diffrn_measurement_method \w
_diffrn_radiation_monochromator graphite
_diffrn_radiation_source 'fine-focus sealed tube'
_diffrn_radiation_type MoK\a
_diffrn_radiation_wavelength 0.71075
_diffrn_reflns_av_R_equivalents 0.1387
_diffrn_reflns_av_sigmaI/netI 0.5858
_diffrn_reflns_limit_h_max 10
_diffrn_reflns_limit_h_min -10
_diffrn_reflns_limit_k_max 10
_diffrn_reflns_limit_k_min -10
_diffrn_reflns_limit_l_max 10
_diffrn_reflns_limit_l_min -12
_diffrn_reflns_number 6031
_diffrn_reflns_theta_full 25.00
_diffrn_reflns_theta_max 25.00
_diffrn_reflns_theta_min 3.15
_exptl_absorpt_coefficient_mu 3.331
_exptl_absorpt_correction_type none
_exptl_crystal_colour blue
_exptl_crystal_density_diffrn 1.608
_exptl_crystal_density_method 'not measured'
_exptl_crystal_description column
_exptl_crystal_F_000 393
_exptl_crystal_size_max 0.200
_exptl_crystal_size_mid 0.100
_exptl_crystal_size_min 0.100
_refine_diff_density_max 0.409
_refine_diff_density_min -0.347
_refine_diff_density_rms 0.082
_refine_ls_extinction_method none
_refine_ls_goodness_of_fit_ref 0.769
_refine_ls_hydrogen_treatment constr
_refine_ls_matrix_type full
_refine_ls_number_parameters 206
_refine_ls_number_reflns 2836
_refine_ls_number_restraints 132
_refine_ls_restrained_S_all 0.782
_refine_ls_R_factor_all 0.2760
_refine_ls_R_factor_gt 0.0615
_refine_ls_shift/su_max 0.001
_refine_ls_shift/su_mean 0.000
_refine_ls_structure_factor_coef Fsqd
_refine_ls_weighting_details 'calc w=1/[\s^2^(Fo^2^)+(0.0000P)^2^+0.0000P] where P=(Fo^2^+2Fc^2^)/3'
_refine_ls_weighting_scheme calc
_refine_ls_wR_factor_gt 0.0630
_refine_ls_wR_factor_ref 0.0713
_reflns_number_gt 563
_reflns_number_total 2836
_reflns_threshold_expression I>2\s(I)
_cod_data_source_file cg060304isup1.cif
_cod_data_source_block 2
_cod_database_code 4508799

loop_
_symmetry_equiv_pos_as_xyz
'x, y, z'
'-x, -y, -z'

loop_
_atom_site_label
_atom_site_type_symbol
_atom_site_fract_x
_atom_site_fract_y
_atom_site_fract_z
_atom_site_U_iso_or_equiv
_atom_site_adp_type
_atom_site_occupancy
_atom_site_symmetry_multiplicity
_atom_site_calc_flag
_atom_site_refinement_flags
Br1 Br -0.32803(16) 0.40258(18) 0.36261(14) 0.1061(7) Uani 1 1 d .
Cu1 Cu 0.5000 0.0000 0.0000 0.0938(10) Uani 1 2 d S
Cl1 Cl 0.5421(5) 0.3031(4) -0.1327(4) 0.070(2) Uani 0.618(3) 1 d PU
Cl2 Cl 0.0584(10) 0.4910(14) 0.0166(12) 0.065(5) Uani 0.382(3) 1 d PU
O1 O 0.3033(16) 0.5173(14) 0.9805(13) 0.097(5) Uani 0.50 1 d PU
N11 N 0.3219(11) 0.2059(13) 0.3193(11) 0.069(4) Uani 1 1 d U
N12 N 0.4207(10) 0.0732(12) 0.1722(10) 0.074(4) Uani 1 1 d U
N31 N 0.0839(12) 0.0895(13) 0.8481(10) 0.059(4) Uani 1 1 d U
N32 N 0.2968(11) 0.0033(14) 0.9274(10) 0.072(4) Uani 1 1 d U
C1 C 0.1201(13) 0.3189(12) 0.4516(12) 0.044(4) Uani 1 1 d U
C2 C 0.1089(12) 0.2661(11) 0.5874(12) 0.074(5) Uani 1 1 d U
H1 H 0.1961 0.2420 0.6359 0.089 Uiso 1 1 calc R
C3 C -0.0332(14) 0.2493(12) 0.6512(12) 0.049(4) Uani 1 1 d U
C4 C -0.1602(13) 0.2936(13) 0.5832(12) 0.062(4) Uani 1 1 d U
H2 H -0.2542 0.2896 0.6324 0.074 Uiso 1 1 calc R
C5 C -0.1573(13) 0.3401(14) 0.4561(14) 0.070(5) Uani 1 1 d U
C6 C -0.0121(14) 0.3544(12) 0.3792(11) 0.072(4) Uani 1 1 d U
H3 H -0.0063 0.3859 0.2851 0.087 Uiso 1 1 calc R
C11 C 0.2664(10) 0.3444(10) 0.3774(9) 0.062(4) Uani 1 1 d U
H4 H 0.3403 0.3710 0.4383 0.075 Uiso 1 1 calc R
H5 H 0.2569 0.4287 0.3039 0.075 Uiso 1 1 calc R
C12 C 0.3585(11) 0.2057(13) 0.1895(12) 0.069(4) Uani 1 1 d U
H6 H 0.3431 0.2865 0.1202 0.083 Uiso 1 1 calc R
C13 C 0.4179(13) -0.0046(13) 0.2998(16) 0.084(5) Uani 1 1 d U
H7 H 0.4552 -0.1038 0.3199 0.100 Uiso 1 1 calc R
C14 C 0.3571(14) 0.0734(16) 0.3934(12) 0.087(5) Uani 1 1 d U
H8 H 0.3425 0.0435 0.4873 0.104 Uiso 1 1 calc R
C31 C -0.0360(11) 0.1883(12) 0.8005(12) 0.066(4) Uani 1 1 d U
H9 H -0.0384 0.2741 0.8504 0.079 Uiso 1 1 calc R
H10 H -0.1311 0.1355 0.8245 0.079 Uiso 1 1 calc R
C32 C 0.2030(16) 0.1073(15) 0.9096(11) 0.061(4) Uani 1 1 d U
H11 H 0.2188 0.1987 0.9409 0.073 Uiso 1 1 calc R
C33 C 0.2338(16) -0.1128(15) 0.8704(12) 0.083(6) Uani 1 1 d U
H12 H 0.2768 -0.2082 0.8628 0.100 Uiso 1 1 calc R
C34 C 0.1043(17) -0.0600(14) 0.8310(11) 0.072(5) Uani 1 1 d U
H13 H 0.0327 -0.1158 0.7953 0.087 Uiso 1 1 calc R

loop_
_atom_site_aniso_label
_atom_site_aniso_U_11
_atom_site_aniso_U_22
_atom_site_aniso_U_33
_atom_site_aniso_U_23
_atom_site_aniso_U_13
_atom_site_aniso_U_12
Br1 0.0598(12) 0.1843(19) 0.0807(13) -0.0430(12) -0.0053(9) 0.0096(11)
Cu1 0.078(2) 0.129(2) 0.078(2) -0.0436(19) 0.0183(17) 0.0367(19)
Cl1 0.071(4) 0.050(4) 0.077(4) 0.006(3) 0.037(3) 0.020(3)
Cl2 0.158(14) 0.019(5) 0.021(6) -0.017(5) 0.005(8) 0.002(9)
O1 0.126(9) 0.082(9) 0.075(9) 0.026(7) -0.043(7) 0.041(8)
N11 0.049(7) 0.099(9) 0.054(8) -0.005(8) 0.036(6) -0.010(7)
N12 0.058(7) 0.086(9) 0.075(8) -0.017(7) 0.000(6) 0.038(7)
N31 0.030(7) 0.086(10) 0.052(8) 0.005(7) 0.013(6) 0.027(7)
N32 0.033(8) 0.090(10) 0.083(9) -0.004(7) 0.022(6) 0.038(7)
C1 0.031(8) 0.058(9) 0.036(8) 0.013(7) 0.006(7) 0.010(7)
C2 0.072(10) 0.063(9) 0.076(10) 0.002(8) 0.029(8) 0.037(8)
C3 0.057(9) 0.063(9) 0.019(8) 0.004(7) 0.009(7) 0.024(8)
C4 0.061(10) 0.100(10) 0.027(8) -0.026(8) 0.011(8) 0.008(8)
C5 0.038(9) 0.111(11) 0.074(10) -0.050(10) -0.022(8) 0.017(8)
C6 0.076(10) 0.076(9) 0.070(10) -0.036(8) 0.018(9) -0.003(8)
C11 0.056(5) 0.059(5) 0.069(5) -0.010(4) 0.014(4) -0.001(4)
C12 0.046(9) 0.069(10) 0.078(10) 0.017(9) 0.019(7) 0.021(7)
C13 0.061(9) 0.080(11) 0.095(11) 0.042(10) -0.013(9) 0.003(8)
C14 0.126(11) 0.078(11) 0.053(10) -0.023(9) 0.044(9) 0.027(9)
C31 0.058(9) 0.057(9) 0.089(10) -0.037(8) 0.023(8) -0.030(7)
C32 0.049(10) 0.096(11) 0.044(9) -0.029(8) -0.009(8) -0.001(9)
C33 0.084(12) 0.096(13) 0.065(11) -0.004(9) 0.017(9) -0.015(11)
C34 0.111(11) 0.027(10) 0.074(10) -0.004(8) 0.035(9) -0.007(9)

loop_
_atom_type_symbol
_atom_type_description
_atom_type_scat_dispersion_real
_atom_type_scat_dispersion_imag
_atom_type_scat_source
Br Br -0.2901 2.4595 'International Tables Vol C Tables 4.2.6.8 and 6.1.1.4'
Cu Cu 0.3201 1.2651 'International Tables Vol C Tables 4.2.6.8 and 6.1.1.4'
Cl Cl 0.1484 0.1585 'International Tables Vol C Tables 4.2.6.8 and 6.1.1.4'
O O 0.0106 0.0060 'International Tables Vol C Tables 4.2.6.8 and 6.1.1.4'
N N 0.0061 0.0033 'International Tables Vol C Tables 4.2.6.8 and 6.1.1.4'
C C 0.0033 0.0016 'International Tables Vol C Tables 4.2.6.8 and 6.1.1.4'
H H 0.0000 0.0000 'International Tables Vol C Tables 4.2.6.8 and 6.1.1.4'

loop_
_geom_angle_atom_site_label_1
_geom_angle_atom_site_label_2
_geom_angle_atom_site_label_3
_geom_angle
_geom_angle_site_symmetry_1
_geom_angle_site_symmetry_3
N32 Cu1 N32 180.0 1_554 2_656
N32 Cu1 N12 93.3(4) 1_554 .
N32 Cu1 N12 86.7(4) 2_656 .
N32 Cu1 N12 86.7(4) 1_554 2_655
N32 Cu1 N12 93.3(4) 2_656 2_655
N12 Cu1 N12 180.0 . 2_655
C12 N11 C14 111.5(10) . .
C12 N11 C11 123.4(12) . .
C14 N11 C11 124.7(11) . .
C12 N12 C13 103.5(9) . .
C12 N12 Cu1 129.2(10) . .
C13 N12 Cu1 127.2(10) . .
C32 N31 C34 99.9(11) . .
C32 N31 C31 133.3(14) . .
C34 N31 C31 126.7(13) . .
C32 N32 C33 104.0(12) . .
C32 N32 Cu1 129.5(12) . 1_556
C33 N32 Cu1 126.1(10) . 1_556
C2 C1 C6 120.3(11) . .
C2 C1 C11 121.8(11) . .
C6 C1 C11 117.8(11) . .
C1 C2 C3 118.4(12) . .
C1 C2 H1 120.8 . .
C3 C2 H1 120.8 . .
C4 C3 C2 121.0(12) . .
C4 C3 C31 123.6(12) . .
C2 C3 C31 115.2(11) . .
C5 C4 C3 123.2(12) . .
C5 C4 H2 118.4 . .
C3 C4 H2 118.4 . .
C4 C5 C6 119.2(12) . .
C4 C5 Br1 123.8(11) . .
C6 C5 Br1 116.8(11) . .
C1 C6 C5 117.4(11) . .
C1 C6 H3 121.3 . .
C5 C6 H3 121.3 . .
C1 C11 N11 110.9(8) . .
C1 C11 H4 109.5 . .
N11 C11 H4 109.5 . .
C1 C11 H5 109.5 . .
N11 C11 H5 109.5 . .
H4 C11 H5 108.1 . .
N11 C12 N12 109.3(11) . .
N11 C12 H6 125.4 . .
N12 C12 H6 125.4 . .
C14 C13 N12 113.5(11) . .
C14 C13 H7 123.3 . .
N12 C13 H7 123.3 . .
C13 C14 N11 102.2(12) . .
C13 C14 H8 128.9 . .
N11 C14 H8 128.9 . .
N31 C31 C3 118.2(9) . .
N31 C31 H9 107.8 . .
C3 C31 H9 107.8 . .
N31 C31 H10 107.8 . .
C3 C31 H10 107.8 . .
H9 C31 H10 107.1 . .
N32 C32 N31 119.2(13) . .
N32 C32 H11 120.4 . .
N31 C32 H11 120.4 . .
C34 C33 N32 105.1(13) . .
C34 C33 H12 127.5 . .
N32 C33 H12 127.5 . .
C33 C34 N31 111.5(14) . .
C33 C34 H13 124.3 . .
N31 C34 H13 124.3 . .

loop_
_geom_bond_atom_site_label_1
_geom_bond_atom_site_label_2
_geom_bond_distance
_geom_bond_site_symmetry_2
Br1 C5 1.875(12) .
Cu1 N32 2.001(11) 1_554
Cu1 N32 2.001(11) 2_656
Cu1 N12 2.036(8) .
Cu1 N12 2.036(8) 2_655
Cl2 Cl2 1.118(15) 2_565
N11 C12 1.334(11) .
N11 C14 1.359(12) .
N11 C11 1.526(10) .
N12 C12 1.342(10) .
N12 C13 1.375(11) .
N31 C32 1.294(12) .
N31 C34 1.401(12) .
N31 C31 1.437(11) .
N32 C32 1.245(12) .
N32 C33 1.423(13) .
N32 Cu1 2.001(11) 1_556
C1 C2 1.384(12) .
C1 C6 1.433(13) .
C1 C11 1.476(11) .
C2 C3 1.392(12) .
C2 H1 0.9500 .
C3 C4 1.384(12) .
C3 C31 1.527(12) .
C4 C5 1.290(13) .
C4 H2 0.9500 .
C5 C6 1.473(13) .
C6 H3 0.9500 .
C11 H4 0.9900 .
C11 H5 0.9900 .
C12 H6 0.9500 .
C13 C14 1.345(12) .
C13 H7 0.9500 .
C14 H8 0.9500 .
C31 H9 0.9900 .
C31 H10 0.9900 .
C32 H11 0.9500 .
C33 C34 1.303(13) .
C33 H12 0.9500 .
C34 H13 0.9500 .

loop_
_geom_torsion_atom_site_label_1
_geom_torsion_atom_site_label_2
_geom_torsion_atom_site_label_3
_geom_torsion_atom_site_label_4
_geom_torsion
_geom_torsion_site_symmetry_1
N32 Cu1 N12 C12 -66.7(11) 1_554
N32 Cu1 N12 C12 113.3(11) 2_656
N32 Cu1 N12 C13 112.8(11) 1_554
N32 Cu1 N12 C13 -67.2(11) 2_656
C6 C1 C2 C3 -0.3(17) .
C11 C1 C2 C3 178.0(9) .
C1 C2 C3 C4 -4.4(17) .
C1 C2 C3 C31 179.1(9) .
C2 C3 C4 C5 6.3(19) .
C31 C3 C4 C5 -177.5(11) .
C3 C4 C5 C6 -3(2) .
C3 C4 C5 Br1 -179.3(9) .
C2 C1 C6 C5 3.2(17) .
C11 C1 C6 C5 -175.1(9) .
C4 C5 C6 C1 -1.6(17) .
Br1 C5 C6 C1 174.9(8) .
C2 C1 C11 N11 91.0(13) .
C6 C1 C11 N11 -90.6(12) .
C12 N11 C11 C1 124.3(12) .
C14 N11 C11 C1 -64.0(15) .
C14 N11 C12 N12 -0.5(15) .
C11 N11 C12 N12 172.3(9) .
C13 N12 C12 N11 0.2(13) .
Cu1 N12 C12 N11 179.8(7) .
C12 N12 C13 C14 0.1(15) .
Cu1 N12 C13 C14 -179.4(8) .
N12 C13 C14 N11 -0.4(16) .
C12 N11 C14 C13 0.5(16) .
C11 N11 C14 C13 -172.1(9) .
C32 N31 C31 C3 101.2(15) .
C34 N31 C31 C3 -74.9(14) .
C4 C3 C31 N31 153.5(11) .
C2 C3 C31 N31 -30.0(14) .
C33 N32 C32 N31 -1.1(17) .
Cu1 N32 C32 N31 172.9(8) 1_556
C34 N31 C32 N32 4.1(16) .
C31 N31 C32 N32 -172.8(11) .
C32 N32 C33 C34 -2.7(15) .
Cu1 N32 C33 C34 -176.9(8) 1_556
N32 C33 C34 N31 5.3(15) .
C32 N31 C34 C33 -5.6(14) .
C31 N31 C34 C33 171.5(11) .
